data_4343174
loop_
_publ_author_name
'Sietzen, Malte'
'Wadepohl, Hubert'
'Ballmann, Joachim'

_publ_section_title
;
 Synthesis and reactivity of cyclometalated triamidophosphine complexes of
 niobium and tantalum.
;
_journal_issue 8
_journal_name_full 'Inorganic chemistry'
_journal_page_first 4094
_journal_page_last 4103
_journal_paper_doi 10.1021/acs.inorgchem.5b00333
_journal_volume 54
_journal_year 2015
_chemical_formula_moiety 'C63 H60 N4 Nb P Si, C5 H12'
_chemical_formula_sum 'C68 H72 N4 Nb P Si'
_chemical_formula_weight 1097.26
_chemical_properties_physical air-sensitive
_space_group_crystal_system monoclinic
_space_group_IT_number 14
_space_group_name_Hall '-P 2ybc'
_space_group_name_H-M_alt 'P 1 21/c 1'
_symmetry_cell_setting monoclinic
_symmetry_Int_Tables_number 14
_symmetry_space_group_name_Hall '-P 2ybc'
_symmetry_space_group_name_H-M 'P 1 21/c 1'
_atom_sites_solution_hydrogens geom
_atom_sites_solution_primary iterative
_atom_sites_solution_secondary difmap
_audit_block_code ba_ms12
_audit_creation_date
;
'Tue May 06 14:28:50 2014'
;
_audit_update_record 'Tue May  6 14:32:11 CEST 2014'
_cell_angle_alpha 90
_cell_angle_beta 96.7076(5)
_cell_angle_gamma 90
_cell_formula_units_Z 4
_cell_length_a 16.52024(10)
_cell_length_b 17.88962(9)
_cell_length_c 19.80583(10)
_cell_measurement_reflns_used 151127
_cell_measurement_temperature 110(1)
_cell_measurement_theta_max 28.9130
_cell_measurement_theta_min 3.8170
_cell_volume 5813.37(5)
_computing_cell_refinement
;
CrysAlisPro, Agilent Technologies,
Version 1.171.37.33 (release 27-03-2014 CrysAlis171 .NET)
(compiled Mar 27 2014,17:12:48)
;
_computing_data_collection
;
CrysAlisPro, Agilent Technologies,
Version 1.171.37.33 (release 27-03-2014 CrysAlis171 .NET)
(compiled Mar 27 2014,17:12:48)
;
_computing_data_reduction
;
CrysAlisPro, Agilent Technologies,
Version 1.171.37.33 (release 27-03-2014 CrysAlis171 .NET)
(compiled Mar 27 2014,17:12:48)
;
_computing_molecular_graphics 'Olex2 (Dolomanov et al., 2009)'
_computing_publication_material 'encif (Wadepohl, 2009-14); encifer 1.4 (CCDC, 2011)'
_computing_structure_refinement 'ShelXL (Sheldrick, 2008)'
_computing_structure_solution 'SUPERFLIP (Palatinus, 2007-2009)'
_diffrn_ambient_environment N~2~
_diffrn_ambient_temperature 110(1)
_diffrn_detector 'CCD plate'
_diffrn_detector_area_resol_mean 7.9621
_diffrn_detector_type Eos
_diffrn_measured_fraction_theta_full 0.998
_diffrn_measured_fraction_theta_max 0.978
_diffrn_measurement_details
;
  1 omega   12.00   50.00   0.5000    5.0000
omega____ theta____ kappa____ phi______ frames
    -       18.5380  -79.0000 -122.3594 76

  2 omega   -7.00   53.00   0.5000    5.0000
omega____ theta____ kappa____ phi______ frames
    -       18.5380   38.0000    0.0000 120

  3 omega   -5.00   89.00   0.5000    5.0000
omega____ theta____ kappa____ phi______ frames
    -       18.5380   77.0000 -180.0000 188

  4 omega    8.00   87.00   0.5000    5.0000
omega____ theta____ kappa____ phi______ frames
    -       18.5380   57.0000   90.0000 158

  5 omega   -6.00   49.00   0.5000    5.0000
omega____ theta____ kappa____ phi______ frames
    -       18.5380  -77.0000    0.0000 110

  6 omega   12.00   49.00   0.5000    5.0000
omega____ theta____ kappa____ phi______ frames
    -       18.5380  -77.0000  150.0000 74

  7 omega  -49.00   49.00   0.5000    5.0000
omega____ theta____ kappa____ phi______ frames
    -       18.5380  -77.0000  -60.0000 196

  8 omega    8.00   49.00   0.5000    5.0000
omega____ theta____ kappa____ phi______ frames
    -       18.5380  -77.0000   30.0000 82

  9 omega   -6.00   66.00   0.5000    5.0000
omega____ theta____ kappa____ phi______ frames
    -       18.5380   38.0000   90.0000 144

 10 omega  -10.00   49.00   0.5000    5.0000
omega____ theta____ kappa____ phi______ frames
    -       18.5380  -77.0000 -180.0000 118

 11 omega   12.00   49.00   0.5000    5.0000
omega____ theta____ kappa____ phi______ frames
    -       18.5380  -77.0000  -30.0000 74

 12 omega  -12.00   25.00   0.5000    5.0000
omega____ theta____ kappa____ phi______ frames
    -       18.5380   77.0000  150.0000 74

 13 omega   34.00   87.00   0.5000    5.0000
omega____ theta____ kappa____ phi______ frames
    -       18.5380   57.0000 -120.0000 106

 14 omega   -2.00   23.00   0.5000    5.0000
omega____ theta____ kappa____ phi______ frames
    -       18.5380   57.0000  -30.0000 50

 15 omega  -49.00  -14.00   0.5000    5.0000
omega____ theta____ kappa____ phi______ frames
    -       18.5380  -57.0000    0.0000 70

 16 omega   -1.00   39.00   0.5000    5.0000
omega____ theta____ kappa____ phi______ frames
    -       18.5380  -57.0000   60.0000 80

 17 omega   -2.00   31.00   0.5000    5.0000
omega____ theta____ kappa____ phi______ frames
    -       18.5380  -38.0000  -90.0000 66

 18 omega  -54.00  -12.00   0.5000    5.0000
omega____ theta____ kappa____ phi______ frames
    -       18.5380  -38.0000  150.0000 84

 19 omega   -4.00   74.00   0.5000    5.0000
omega____ theta____ kappa____ phi______ frames
    -       18.5380   77.0000  -30.0000 156

 20 omega  -13.00   49.00   0.5000    5.0000
omega____ theta____ kappa____ phi______ frames
    -       18.5380  -77.0000 -150.0000 124

 21 omega   20.00   49.00   0.5000    5.0000
omega____ theta____ kappa____ phi______ frames
    -       18.5380  -77.0000  -90.0000 58

 22 omega  -12.00   14.00   0.5000    5.0000
omega____ theta____ kappa____ phi______ frames
    -       18.5380  -77.0000  120.0000 52

 23 omega   23.00   49.00   0.5000    5.0000
omega____ theta____ kappa____ phi______ frames
    -       18.5380  -77.0000  120.0000 52

 24 phi    205.00  231.00   0.5000    5.0000
omega____ theta____ kappa____ phi______ frames
  18.5380   18.5380   20.0000     -     52

 25 omega  -47.00   50.00   0.5000    5.0000
omega____ theta____ kappa____ phi______ frames
    -       18.5380  -79.0000   78.4546 194

 26 omega  -50.00   40.00   0.5000    5.0000
omega____ theta____ kappa____ phi______ frames
    -       18.5380  -57.0000   60.0000 180

 27 omega  -50.00   40.00   0.5000    5.0000
omega____ theta____ kappa____ phi______ frames
    -       18.5380  -57.0000 -120.0000 180

 28 omega   -7.00   91.00   0.5000    5.0000
omega____ theta____ kappa____ phi______ frames
    -       18.5380   38.0000 -120.0000 196

 29 omega  -50.00   40.00   0.5000    5.0000
omega____ theta____ kappa____ phi______ frames
    -       18.5380  -57.0000  -60.0000 180

 30 omega  -50.00   40.00   0.5000    5.0000
omega____ theta____ kappa____ phi______ frames
    -       18.5380  -57.0000  150.0000 180

 31 omega  -12.00   89.00   0.5000    5.0000
omega____ theta____ kappa____ phi______ frames
    -       18.5380   77.0000   60.0000 202

 32 omega   -3.00   87.00   0.5000    5.0000
omega____ theta____ kappa____ phi______ frames
    -       18.5380   57.0000  -60.0000 180

 33 omega  -47.00   50.00   0.5000    5.0000
omega____ theta____ kappa____ phi______ frames
    -       18.5380  -79.0000   78.4546 194

 34 omega  -52.00   49.00   0.5000    5.0000
omega____ theta____ kappa____ phi______ frames
    -       18.5380  -77.0000  -30.0000 202

 35 omega  -52.00   49.00   0.5000    5.0000
omega____ theta____ kappa____ phi______ frames
    -       18.5380  -77.0000 -180.0000 202

 36 omega  -52.00   49.00   0.5000    5.0000
omega____ theta____ kappa____ phi______ frames
    -       18.5380  -77.0000  -60.0000 202

 37 omega  -52.00   49.00   0.5000    5.0000
omega____ theta____ kappa____ phi______ frames
    -       18.5380  -77.0000   30.0000 202

 38 omega  -52.00   49.00   0.5000    5.0000
omega____ theta____ kappa____ phi______ frames
    -       18.5380  -77.0000  120.0000 202

 39 omega  -54.00   91.00   0.5000    5.0000
omega____ theta____ kappa____ phi______ frames
    -       18.5380    0.0000    0.0000 290

 40 omega  -54.00   91.00   0.5000    5.0000
omega____ theta____ kappa____ phi______ frames
    -       18.5380    0.0000  120.0000 290

 41 omega  -54.00   91.00   0.5000    5.0000
omega____ theta____ kappa____ phi______ frames
    -       18.5380    0.0000  240.0000 290

 42 phi      0.00  120.00   0.5000    5.0000
omega____ theta____ kappa____ phi______ frames
  40.0000   18.5380    0.0000     -     240

 43 phi      0.00   90.00   0.5000    5.0000
omega____ theta____ kappa____ phi______ frames
  18.5380   18.5380  -20.0000     -     180

 44 omega   -3.00   87.00   0.5000    5.0000
omega____ theta____ kappa____ phi______ frames
    -       18.5380   57.0000   30.0000 180

;
_diffrn_measurement_device 'four-circle diffractometer'
_diffrn_measurement_device_type 'Agilent SuperNova, Dual, Cu at zero, Eos'
_diffrn_measurement_method '\w and \p scans'
_diffrn_measurement_specimen_support 'polyimid foil'
_diffrn_orient_matrix_UB_11 0.0339648000
_diffrn_orient_matrix_UB_12 0.0243336000
_diffrn_orient_matrix_UB_13 0.0061211000
_diffrn_orient_matrix_UB_21 0.0062057000
_diffrn_orient_matrix_UB_22 -0.0022749000
_diffrn_orient_matrix_UB_23 -0.0347791000
_diffrn_orient_matrix_UB_31 -0.0260119000
_diffrn_orient_matrix_UB_32 0.0312189000
_diffrn_orient_matrix_UB_33 -0.0073141000
_diffrn_radiation_monochromator mirror
_diffrn_radiation_probe x-ray
_diffrn_radiation_type 'Mo K\a'
_diffrn_radiation_wavelength 0.71073
_diffrn_reflns_av_R_equivalents 0.0444
_diffrn_reflns_av_unetI/netI 0.0163
_diffrn_reflns_Laue_measured_fraction_full 0.998
_diffrn_reflns_Laue_measured_fraction_max 0.978
_diffrn_reflns_limit_h_max 22
_diffrn_reflns_limit_h_min -22
_diffrn_reflns_limit_k_max 24
_diffrn_reflns_limit_k_min -24
_diffrn_reflns_limit_l_max 26
_diffrn_reflns_limit_l_min -26
_diffrn_reflns_number 381326
_diffrn_reflns_point_group_measured_fraction_full 0.998
_diffrn_reflns_point_group_measured_fraction_max 0.978
_diffrn_reflns_theta_full 25.242
_diffrn_reflns_theta_max 28.947
_diffrn_reflns_theta_min 3.228
_diffrn_source 'microfocus X-Ray tube'
_exptl_absorpt_coefficient_mu 0.300
_exptl_absorpt_correction_T_max 0.968
_exptl_absorpt_correction_T_min 0.927
_exptl_absorpt_correction_type gaussian
_exptl_absorpt_process_details
;
CrysAlisPro, Agilent Technologies,
Version 1.171.37.33 (release 27-03-2014 CrysAlis171 .NET)
(compiled Mar 27 2014,17:12:48)
Numerical absorption correction based on gaussian integration over
            a multifaceted crystal model
Empirical absorption correction using spherical harmonics,
 implemented in SCALE3 ABSPACK scaling algorithm.
;
_exptl_crystal_colour yellow
_exptl_crystal_colour_primary yellow
_exptl_crystal_density_diffrn 1.254
_exptl_crystal_description block
_exptl_crystal_F_000 2312
_exptl_crystal_size_max 0.3222
_exptl_crystal_size_mid 0.2446
_exptl_crystal_size_min 0.1255
_refine_diff_density_max 0.548
_refine_diff_density_min -0.508
_refine_diff_density_rms 0.056
_refine_ls_extinction_method none
_refine_ls_goodness_of_fit_ref 1.124
_refine_ls_hydrogen_treatment constr
_refine_ls_matrix_type full
_refine_ls_number_parameters 684
_refine_ls_number_reflns 15042
_refine_ls_number_restraints 0
_refine_ls_restrained_S_all 1.124
_refine_ls_R_factor_all 0.0390
_refine_ls_R_factor_gt 0.0349
_refine_ls_shift/su_max 0.002
_refine_ls_shift/su_mean 0.000
_refine_ls_structure_factor_coef Fsqd
_refine_ls_weighting_details 'w=1/[\s^2^(Fo^2^)+(0.0261P)^2^+5.3296P] where P=(Fo^2^+2Fc^2^)/3'
_refine_ls_weighting_scheme calc
_refine_ls_wR_factor_gt 0.0790
_refine_ls_wR_factor_ref 0.0807
_reflns_Friedel_coverage 0.000
_reflns_number_gt 14063
_reflns_number_total 15042
_reflns_threshold_expression 'I > 2\s(I)'
_cod_data_source_file ic5b00333_si_001.cif
_cod_data_source_block ba_ms12
_cod_original_cell_volume 5813.36(5)
_cod_original_sg_symbol_H-M 'P 21/c'
_cod_database_code 4343174
_audit_block_refno 2033
_audit_block_usercomment 'MS344, block, yellow'
_shelxl_version_number 2014-3
_chemical_oxdiff_formula 'C68 H72 N4 Nb P Si'
_chemical_oxdiff_usercomment 'MS344, block, yellow'
_shelx_space_group_comment
;
The symmetry employed for this shelxl refinement is uniquely defined
by the following loop, which should always be used as a source of
symmetry information in preference to the above space-group names.
They are only intended as comments.
;
_shelx_estimated_absorpt_t_max 0.971
_shelx_estimated_absorpt_t_min 0.971
_reflns_odcompleteness_completeness 99.76
_reflns_odcompleteness_iscentric 1
_reflns_odcompleteness_theta 26.32
_olex2_refinement_description
;
1. Fixed Uiso
 At 1.2 times of:
  All C(H) groups, All C(H,H) groups
 At 1.5 times of:
  All C(H,H,H) groups
2.a Secondary CH2 refined with riding coordinates:
 C7(H7A,H7B), C22(H22A,H22B), C37(H37A,H37B), C82(H82A,H82B), C83(H83A,H83B),
 C84(H84A,H84B)
2.b Aromatic/amide H refined with riding coordinates:
 C2(H2), C3(H3), C4(H4), C5(H5), C9(H9), C11(H11), C13(H13), C17(H17),
 C18(H18), C19(H19), C20(H20), C24(H24), C26(H26), C28(H28), C32(H32), C33(H33),
  C34(H34), C35(H35), C39(H39), C41(H41), C43(H43), C47(H47), C48(H48),
 C49(H49), C50(H50), C51(H51), C53(H53), C54(H54), C55(H55), C56(H56), C57(H57),
  C59(H59), C60(H60), C61(H61), C62(H62), C63(H63)
2.c Idealised Me refined as rotating group:
 C14(H14A,H14B,H14C), C15(H15A,H15B,H15C), C29(H29A,H29B,H29C), C30(H30A,H30B,
 H30C), C44(H44A,H44B,H44C), C45(H45A,H45B,H45C), C81(H81A,H81B,H81C), C85(H85A,
 H85B,H85C)
;
_cell_oxdiff_length_a 16.52138(7)
_cell_oxdiff_length_b 17.89020(8)
_cell_oxdiff_length_c 19.80417(11)
_cell_oxdiff_angle_alpha 89.9880(4)
_cell_oxdiff_angle_beta 96.7163(4)
_cell_oxdiff_angle_gamma 90.0116(4)
_cell_oxdiff_volume 5813.36(5)
_cell_oxdiff_measurement_reflns_used 151127

loop_
_symmetry_equiv_pos_as_xyz
'x, y, z'
'-x, y+1/2, -z+1/2'
'-x, -y, -z'
'x, -y-1/2, z-1/2'

loop_
_atom_site_label
_atom_site_type_symbol
_atom_site_fract_x
_atom_site_fract_y
_atom_site_fract_z
_atom_site_U_iso_or_equiv
_atom_site_adp_type
_atom_site_occupancy
_atom_site_site_symmetry_order
_atom_site_calc_flag
_atom_site_refinement_flags_posn
Nb Nb 0.25169(2) 0.46698(2) 0.25039(2) 0.01125(4) Uani 1 1 d .
P P 0.13857(2) 0.46370(2) 0.35004(2) 0.01260(7) Uani 1 1 d .
Si Si 0.38192(2) 0.47660(2) 0.12212(2) 0.01323(8) Uani 1 1 d .
N1 N 0.14518(8) 0.50709(7) 0.19889(6) 0.0149(2) Uani 1 1 d .
N2 N 0.25164(8) 0.35568(7) 0.27342(6) 0.0143(2) Uani 1 1 d .
N3 N 0.30874(7) 0.53105(7) 0.32845(6) 0.0136(2) Uani 1 1 d .
N4 N 0.31827(8) 0.47030(7) 0.18519(6) 0.0142(2) Uani 1 1 d .
C1 C 0.04410(9) 0.51351(8) 0.32386(8) 0.0162(3) Uani 1 1 d .
C2 C 0.00012(10) 0.55393(9) 0.36757(9) 0.0205(3) Uani 1 1 d .
H2 H 0.0182 0.5554 0.4149 0.025 Uiso 1 1 calc R
C3 C -0.07018(10) 0.59206(10) 0.34201(9) 0.0251(3) Uani 1 1 d .
H3 H -0.1002 0.6193 0.3719 0.030 Uiso 1 1 calc R
C4 C -0.09652(10) 0.59048(10) 0.27306(10) 0.0267(4) Uani 1 1 d .
H4 H -0.1443 0.6169 0.2557 0.032 Uiso 1 1 calc R
C5 C -0.05300(10) 0.55022(10) 0.22925(9) 0.0228(3) Uani 1 1 d .
H5 H -0.0717 0.5490 0.1820 0.027 Uiso 1 1 calc R
C6 C 0.01762(9) 0.51162(9) 0.25373(8) 0.0170(3) Uani 1 1 d .
C7 C 0.06721(9) 0.46904(9) 0.20654(8) 0.0175(3) Uani 1 1 d .
H7A H 0.0786 0.4181 0.2248 0.021 Uiso 1 1 calc R
H7B H 0.0350 0.4641 0.1614 0.021 Uiso 1 1 calc R
C8 C 0.14343(9) 0.56462(8) 0.15030(7) 0.0156(3) Uani 1 1 d .
C9 C 0.08513(10) 0.56995(9) 0.09264(8) 0.0199(3) Uani 1 1 d .
H9 H 0.0409 0.5357 0.0872 0.024 Uiso 1 1 calc R
C10 C 0.09149(11) 0.62486(10) 0.04343(8) 0.0239(3) Uani 1 1 d .
C11 C 0.15585(11) 0.67566(10) 0.05190(9) 0.0253(4) Uani 1 1 d .
H11 H 0.1609 0.7123 0.0179 0.030 Uiso 1 1 calc R
C12 C 0.21287(10) 0.67353(9) 0.10953(9) 0.0212(3) Uani 1 1 d .
C13 C 0.20539(10) 0.61841(8) 0.15834(8) 0.0173(3) Uani 1 1 d .
H13 H 0.2435 0.6174 0.1982 0.021 Uiso 1 1 calc R
C14 C 0.02915(13) 0.62856(12) -0.01862(9) 0.0354(5) Uani 1 1 d .
H14A H 0.0545 0.6134 -0.0588 0.053 Uiso 1 1 calc GR
H14B H 0.0087 0.6798 -0.0247 0.053 Uiso 1 1 calc GR
H14C H -0.0162 0.5949 -0.0126 0.053 Uiso 1 1 calc GR
C15 C 0.28008(12) 0.73044(10) 0.12130(10) 0.0295(4) Uani 1 1 d .
H15A H 0.2918 0.7508 0.0776 0.044 Uiso 1 1 calc GR
H15B H 0.3292 0.7066 0.1443 0.044 Uiso 1 1 calc GR
H15C H 0.2630 0.7710 0.1497 0.044 Uiso 1 1 calc GR
C16 C 0.10811(9) 0.36898(8) 0.36763(7) 0.0158(3) Uani 1 1 d .
C17 C 0.02959(10) 0.34931(9) 0.38051(8) 0.0208(3) Uani 1 1 d .
H17 H -0.0101 0.3870 0.3843 0.025 Uiso 1 1 calc R
C18 C 0.00940(11) 0.27424(10) 0.38788(9) 0.0259(4) Uani 1 1 d .
H18 H -0.0439 0.2608 0.3968 0.031 Uiso 1 1 calc R
C19 C 0.06732(12) 0.21954(9) 0.38214(8) 0.0255(4) Uani 1 1 d .
H19 H 0.0534 0.1684 0.3870 0.031 Uiso 1 1 calc R
C20 C 0.14568(11) 0.23861(9) 0.36932(8) 0.0208(3) Uani 1 1 d .
H20 H 0.1849 0.2005 0.3657 0.025 Uiso 1 1 calc R
C21 C 0.16713(10) 0.31331(8) 0.36181(7) 0.0154(3) Uani 1 1 d .
C22 C 0.25164(9) 0.33515(8) 0.34595(7) 0.0151(3) Uani 1 1 d .
H22A H 0.2715 0.3781 0.3748 0.018 Uiso 1 1 calc R
H22B H 0.2895 0.2928 0.3569 0.018 Uiso 1 1 calc R
C23 C 0.25552(9) 0.29613(8) 0.22688(7) 0.0141(3) Uani 1 1 d .
C24 C 0.22543(9) 0.30835(9) 0.15848(8) 0.0173(3) Uani 1 1 d .
H24 H 0.2008 0.3550 0.1456 0.021 Uiso 1 1 calc R
C25 C 0.23082(10) 0.25363(9) 0.10921(8) 0.0193(3) Uani 1 1 d .
C26 C 0.26477(10) 0.18436(9) 0.12862(8) 0.0197(3) Uani 1 1 d .
H26 H 0.2686 0.1468 0.0952 0.024 Uiso 1 1 calc R
C27 C 0.29310(10) 0.16966(9) 0.19625(8) 0.0182(3) Uani 1 1 d .
C28 C 0.28853(9) 0.22581(8) 0.24472(8) 0.0163(3) Uani 1 1 d .
H28 H 0.3083 0.2160 0.2909 0.020 Uiso 1 1 calc R
C29 C 0.19946(13) 0.26871(11) 0.03579(9) 0.0305(4) Uani 1 1 d .
H29A H 0.1514 0.2376 0.0225 0.046 Uiso 1 1 calc GR
H29B H 0.2420 0.2567 0.0070 0.046 Uiso 1 1 calc GR
H29C H 0.1846 0.3216 0.0303 0.046 Uiso 1 1 calc GR
C30 C 0.32817(12) 0.09387(9) 0.21664(9) 0.0263(4) Uani 1 1 d .
H30A H 0.2915 0.0547 0.1965 0.039 Uiso 1 1 calc GR
H30B H 0.3341 0.0893 0.2663 0.039 Uiso 1 1 calc GR
H30C H 0.3817 0.0884 0.2004 0.039 Uiso 1 1 calc GR
C31 C 0.17833(9) 0.50591(8) 0.43047(7) 0.0145(3) Uani 1 1 d .
C32 C 0.15553(10) 0.48311(9) 0.49307(8) 0.0189(3) Uani 1 1 d .
H32 H 0.1204 0.4413 0.4953 0.023 Uiso 1 1 calc R
C33 C 0.18422(10) 0.52158(10) 0.55209(8) 0.0230(3) Uani 1 1 d .
H33 H 0.1692 0.5059 0.5947 0.028 Uiso 1 1 calc R
C34 C 0.23476(10) 0.58287(10) 0.54836(8) 0.0232(3) Uani 1 1 d .
H34 H 0.2533 0.6100 0.5885 0.028 Uiso 1 1 calc R
C35 C 0.25862(10) 0.60505(9) 0.48616(8) 0.0200(3) Uani 1 1 d .
H35 H 0.2933 0.6472 0.4843 0.024 Uiso 1 1 calc R
C36 C 0.23228(9) 0.56629(8) 0.42675(8) 0.0150(3) Uani 1 1 d .
C37 C 0.25953(9) 0.58866(8) 0.35852(7) 0.0148(3) Uani 1 1 d .
H37A H 0.2106 0.5995 0.3262 0.018 Uiso 1 1 calc R
H37B H 0.2919 0.6352 0.3647 0.018 Uiso 1 1 calc R
C38 C 0.39164(9) 0.52515(8) 0.35469(7) 0.0143(3) Uani 1 1 d .
C39 C 0.43030(9) 0.57323(9) 0.40447(8) 0.0168(3) Uani 1 1 d .
H39 H 0.4002 0.6129 0.4213 0.020 Uiso 1 1 calc R
C40 C 0.51228(10) 0.56377(9) 0.42971(8) 0.0183(3) Uani 1 1 d .
C41 C 0.55678(10) 0.50647(9) 0.40453(8) 0.0193(3) Uani 1 1 d .
H41 H 0.6125 0.5000 0.4217 0.023 Uiso 1 1 calc R
C42 C 0.52053(9) 0.45809(9) 0.35416(8) 0.0174(3) Uani 1 1 d .
C43 C 0.43854(9) 0.46715(8) 0.33059(7) 0.0159(3) Uani 1 1 d .
H43 H 0.4134 0.4335 0.2974 0.019 Uiso 1 1 calc R
C44 C 0.55173(11) 0.61554(10) 0.48440(9) 0.0251(3) Uani 1 1 d .
H44A H 0.5871 0.6511 0.4642 0.038 Uiso 1 1 calc GR
H44B H 0.5843 0.5861 0.5195 0.038 Uiso 1 1 calc GR
H44C H 0.5094 0.6429 0.5049 0.038 Uiso 1 1 calc GR
C45 C 0.56993(10) 0.39733(10) 0.32547(9) 0.0247(3) Uani 1 1 d .
H45A H 0.6156 0.4198 0.3054 0.037 Uiso 1 1 calc GR
H45B H 0.5353 0.3697 0.2905 0.037 Uiso 1 1 calc GR
H45C H 0.5909 0.3631 0.3620 0.037 Uiso 1 1 calc GR
C46 C 0.42742(9) 0.57296(8) 0.12125(8) 0.0165(3) Uani 1 1 d .
C47 C 0.43193(10) 0.61105(9) 0.05987(8) 0.0199(3) Uani 1 1 d .
H47 H 0.4092 0.5888 0.0184 0.024 Uiso 1 1 calc R
C48 C 0.46910(11) 0.68107(9) 0.05848(9) 0.0242(3) Uani 1 1 d .
H48 H 0.4713 0.7060 0.0164 0.029 Uiso 1 1 calc R
C49 C 0.50262(11) 0.71414(9) 0.11832(10) 0.0260(4) Uani 1 1 d .
H49 H 0.5283 0.7616 0.1174 0.031 Uiso 1 1 calc R
C50 C 0.49864(11) 0.67788(10) 0.17991(9) 0.0266(4) Uani 1 1 d .
H50 H 0.5213 0.7007 0.2211 0.032 Uiso 1 1 calc R
C51 C 0.46132(11) 0.60793(9) 0.18131(8) 0.0226(3) Uani 1 1 d .
H51 H 0.4589 0.5836 0.2237 0.027 Uiso 1 1 calc R
C52 C 0.46654(9) 0.40604(9) 0.13528(7) 0.0164(3) Uani 1 1 d .
C53 C 0.45001(10) 0.32993(9) 0.14516(8) 0.0207(3) Uani 1 1 d .
H53 H 0.3957 0.3146 0.1493 0.025 Uiso 1 1 calc R
C54 C 0.51182(12) 0.27653(10) 0.14903(9) 0.0270(4) Uani 1 1 d .
H54 H 0.4995 0.2253 0.1554 0.032 Uiso 1 1 calc R
C55 C 0.59137(12) 0.29845(11) 0.14356(10) 0.0322(4) Uani 1 1 d .
H55 H 0.6337 0.2622 0.1465 0.039 Uiso 1 1 calc R
C56 C 0.60915(11) 0.37321(12) 0.13386(10) 0.0312(4) Uani 1 1 d .
H56 H 0.6636 0.3881 0.1300 0.037 Uiso 1 1 calc R
C57 C 0.54718(10) 0.42637(10) 0.12979(9) 0.0229(3) Uani 1 1 d .
H57 H 0.5600 0.4774 0.1232 0.028 Uiso 1 1 calc R
C58 C 0.32526(9) 0.45917(8) 0.03569(7) 0.0153(3) Uani 1 1 d .
C59 C 0.25078(11) 0.49411(11) 0.01470(9) 0.0263(4) Uani 1 1 d .
H59 H 0.2253 0.5231 0.0464 0.032 Uiso 1 1 calc R
C60 C 0.21328(11) 0.48730(11) -0.05163(9) 0.0293(4) Uani 1 1 d .
H60 H 0.1626 0.5113 -0.0647 0.035 Uiso 1 1 calc R
C61 C 0.24973(11) 0.44549(10) -0.09872(8) 0.0229(3) Uani 1 1 d .
H61 H 0.2245 0.4413 -0.1442 0.028 Uiso 1 1 calc R
C62 C 0.32289(11) 0.41002(10) -0.07901(8) 0.0236(3) Uani 1 1 d .
H62 H 0.3480 0.3811 -0.1110 0.028 Uiso 1 1 calc R
C63 C 0.35996(10) 0.41641(9) -0.01242(8) 0.0203(3) Uani 1 1 d .
H63 H 0.4099 0.3911 0.0005 0.024 Uiso 1 1 calc R
C81 C 0.00037(14) 0.76769(12) 0.31726(14) 0.0450(5) Uani 1 1 d .
H81A H -0.0252 0.7639 0.2702 0.068 Uiso 1 1 calc GR
H81B H 0.0023 0.8202 0.3314 0.068 Uiso 1 1 calc GR
H81C H -0.0315 0.7389 0.3470 0.068 Uiso 1 1 calc GR
C82 C 0.08678(15) 0.73653(13) 0.32224(19) 0.0613(8) Uani 1 1 d .
H82A H 0.1118 0.7404 0.3700 0.074 Uiso 1 1 calc R
H82B H 0.0838 0.6828 0.3101 0.074 Uiso 1 1 calc R
C83 C 0.14139(13) 0.77531(12) 0.27736(13) 0.0403(5) Uani 1 1 d .
H83A H 0.1178 0.7692 0.2294 0.048 Uiso 1 1 calc R
H83B H 0.1952 0.7503 0.2828 0.048 Uiso 1 1 calc R
C84 C 0.15398(15) 0.85807(12) 0.29188(14) 0.0455(6) Uani 1 1 d .
H84A H 0.1002 0.8829 0.2902 0.055 Uiso 1 1 calc R
H84B H 0.1825 0.8645 0.3383 0.055 Uiso 1 1 calc R
C85 C 0.20315(17) 0.89537(14) 0.24141(15) 0.0539(7) Uani 1 1 d .
H85A H 0.1741 0.8909 0.1955 0.081 Uiso 1 1 calc GR
H85B H 0.2565 0.8710 0.2429 0.081 Uiso 1 1 calc GR
H85C H 0.2107 0.9483 0.2531 0.081 Uiso 1 1 calc GR

loop_
_atom_site_aniso_label
_atom_site_aniso_U_11
_atom_site_aniso_U_22
_atom_site_aniso_U_33
_atom_site_aniso_U_23
_atom_site_aniso_U_13
_atom_site_aniso_U_12
Nb 0.01212(6) 0.01143(6) 0.01040(6) 0.00042(4) 0.00219(4) 0.00029(4)
P 0.01249(17) 0.01227(16) 0.01332(16) 0.00078(13) 0.00272(13) -0.00072(13)
Si 0.01490(19) 0.01348(18) 0.01187(17) 0.00003(14) 0.00396(14) 0.00072(14)
N1 0.0138(6) 0.0165(6) 0.0144(6) 0.0018(5) 0.0020(5) -0.0001(5)
N2 0.0170(6) 0.0131(6) 0.0129(6) 0.0012(5) 0.0032(5) 0.0009(5)
N3 0.0133(6) 0.0136(6) 0.0145(6) -0.0008(4) 0.0039(4) -0.0002(4)
N4 0.0154(6) 0.0138(6) 0.0135(6) 0.0003(4) 0.0020(5) 0.0009(5)
C1 0.0132(7) 0.0153(7) 0.0205(7) 0.0033(6) 0.0035(5) -0.0008(5)
C2 0.0193(7) 0.0202(7) 0.0231(8) 0.0035(6) 0.0076(6) 0.0007(6)
C3 0.0199(8) 0.0234(8) 0.0343(9) 0.0045(7) 0.0130(7) 0.0033(6)
C4 0.0158(7) 0.0274(9) 0.0373(10) 0.0108(7) 0.0050(7) 0.0055(6)
C5 0.0163(7) 0.0257(8) 0.0260(8) 0.0082(7) 0.0010(6) -0.0005(6)
C6 0.0134(7) 0.0169(7) 0.0209(7) 0.0035(6) 0.0030(6) -0.0031(5)
C7 0.0160(7) 0.0187(7) 0.0173(7) 0.0008(6) -0.0004(5) -0.0024(6)
C8 0.0170(7) 0.0162(7) 0.0141(7) 0.0006(5) 0.0045(5) 0.0056(5)
C9 0.0204(8) 0.0235(8) 0.0158(7) -0.0004(6) 0.0017(6) 0.0073(6)
C10 0.0297(9) 0.0265(8) 0.0158(7) 0.0025(6) 0.0045(6) 0.0157(7)
C11 0.0344(9) 0.0219(8) 0.0216(8) 0.0083(6) 0.0124(7) 0.0143(7)
C12 0.0258(8) 0.0153(7) 0.0250(8) 0.0031(6) 0.0131(6) 0.0074(6)
C13 0.0196(7) 0.0153(7) 0.0178(7) 0.0015(6) 0.0054(6) 0.0046(6)
C14 0.0455(12) 0.0416(11) 0.0174(8) 0.0040(7) -0.0029(8) 0.0197(9)
C15 0.0349(10) 0.0169(8) 0.0396(10) 0.0076(7) 0.0172(8) 0.0029(7)
C16 0.0200(7) 0.0150(7) 0.0124(6) 0.0009(5) 0.0026(5) -0.0035(6)
C17 0.0202(8) 0.0222(8) 0.0205(7) 0.0020(6) 0.0046(6) -0.0035(6)
C18 0.0263(9) 0.0266(9) 0.0257(8) 0.0023(7) 0.0063(7) -0.0117(7)
C19 0.0399(10) 0.0171(8) 0.0202(8) 0.0007(6) 0.0065(7) -0.0108(7)
C20 0.0340(9) 0.0152(7) 0.0137(7) 0.0002(5) 0.0043(6) -0.0017(6)
C21 0.0227(7) 0.0149(7) 0.0087(6) -0.0002(5) 0.0017(5) -0.0019(6)
C22 0.0191(7) 0.0142(7) 0.0117(6) -0.0004(5) 0.0010(5) 0.0014(5)
C23 0.0126(6) 0.0148(7) 0.0155(7) -0.0009(5) 0.0037(5) -0.0019(5)
C24 0.0177(7) 0.0175(7) 0.0162(7) 0.0004(6) 0.0002(5) -0.0006(6)
C25 0.0190(7) 0.0238(8) 0.0148(7) -0.0030(6) 0.0007(6) -0.0048(6)
C26 0.0209(8) 0.0197(7) 0.0196(7) -0.0062(6) 0.0068(6) -0.0045(6)
C27 0.0182(7) 0.0158(7) 0.0217(7) -0.0016(6) 0.0074(6) -0.0005(6)
C28 0.0184(7) 0.0164(7) 0.0146(7) -0.0001(5) 0.0046(5) 0.0016(6)
C29 0.0413(11) 0.0324(10) 0.0162(8) -0.0034(7) -0.0036(7) -0.0009(8)
C30 0.0355(10) 0.0177(8) 0.0269(8) -0.0027(6) 0.0089(7) 0.0060(7)
C31 0.0150(7) 0.0140(7) 0.0147(7) -0.0018(5) 0.0028(5) 0.0008(5)
C32 0.0202(7) 0.0188(7) 0.0182(7) -0.0002(6) 0.0045(6) -0.0027(6)
C33 0.0257(8) 0.0287(9) 0.0156(7) -0.0014(6) 0.0063(6) -0.0028(7)
C34 0.0252(8) 0.0271(8) 0.0177(7) -0.0085(6) 0.0048(6) -0.0036(7)
C35 0.0203(8) 0.0180(7) 0.0228(8) -0.0051(6) 0.0070(6) -0.0040(6)
C36 0.0145(7) 0.0138(7) 0.0173(7) -0.0008(5) 0.0045(5) 0.0018(5)
C37 0.0151(7) 0.0130(6) 0.0166(7) -0.0003(5) 0.0039(5) -0.0004(5)
C38 0.0149(7) 0.0147(7) 0.0137(6) 0.0026(5) 0.0034(5) -0.0022(5)
C39 0.0179(7) 0.0170(7) 0.0162(7) -0.0008(5) 0.0050(6) -0.0023(6)
C40 0.0192(7) 0.0219(8) 0.0141(7) 0.0016(6) 0.0023(6) -0.0051(6)
C41 0.0151(7) 0.0238(8) 0.0186(7) 0.0037(6) 0.0009(6) -0.0014(6)
C42 0.0178(7) 0.0187(7) 0.0163(7) 0.0042(6) 0.0038(6) 0.0018(6)
C43 0.0173(7) 0.0173(7) 0.0132(6) 0.0007(5) 0.0022(5) -0.0008(6)
C44 0.0229(8) 0.0296(9) 0.0221(8) -0.0042(7) -0.0004(6) -0.0061(7)
C45 0.0199(8) 0.0242(8) 0.0299(9) -0.0014(7) 0.0024(7) 0.0053(6)
C46 0.0169(7) 0.0160(7) 0.0176(7) 0.0000(5) 0.0062(6) 0.0009(5)
C47 0.0227(8) 0.0197(7) 0.0185(7) 0.0003(6) 0.0075(6) 0.0012(6)
C48 0.0270(8) 0.0194(8) 0.0288(9) 0.0053(6) 0.0138(7) 0.0018(6)
C49 0.0233(8) 0.0169(8) 0.0395(10) -0.0009(7) 0.0112(7) -0.0029(6)
C50 0.0281(9) 0.0227(8) 0.0291(9) -0.0067(7) 0.0036(7) -0.0056(7)
C51 0.0268(8) 0.0222(8) 0.0195(7) -0.0009(6) 0.0052(6) -0.0026(7)
C52 0.0189(7) 0.0187(7) 0.0122(6) -0.0005(5) 0.0038(5) 0.0025(6)
C53 0.0233(8) 0.0204(8) 0.0189(7) 0.0006(6) 0.0039(6) 0.0019(6)
C54 0.0357(10) 0.0207(8) 0.0245(8) 0.0002(6) 0.0037(7) 0.0081(7)
C55 0.0298(9) 0.0350(10) 0.0318(9) -0.0008(8) 0.0032(8) 0.0178(8)
C56 0.0182(8) 0.0406(11) 0.0354(10) -0.0018(8) 0.0057(7) 0.0064(7)
C57 0.0204(8) 0.0242(8) 0.0250(8) 0.0007(6) 0.0056(6) 0.0019(6)
C58 0.0182(7) 0.0151(7) 0.0128(6) 0.0000(5) 0.0032(5) -0.0009(5)
C59 0.0270(9) 0.0326(9) 0.0187(8) -0.0063(7) 0.0010(6) 0.0115(7)
C60 0.0263(9) 0.0358(10) 0.0240(8) -0.0043(7) -0.0044(7) 0.0111(7)
C61 0.0260(8) 0.0256(8) 0.0164(7) -0.0020(6) -0.0009(6) -0.0036(7)
C62 0.0252(8) 0.0301(9) 0.0162(7) -0.0072(6) 0.0055(6) -0.0001(7)
C63 0.0187(7) 0.0244(8) 0.0182(7) -0.0034(6) 0.0042(6) 0.0025(6)
C81 0.0371(12) 0.0306(11) 0.0677(16) -0.0086(10) 0.0071(11) -0.0027(9)
C82 0.0380(13) 0.0267(11) 0.122(3) 0.0212(13) 0.0193(14) 0.0060(9)
C83 0.0342(11) 0.0294(10) 0.0579(14) 0.0005(9) 0.0079(10) 0.0058(8)
C84 0.0482(13) 0.0313(11) 0.0621(15) -0.0026(10) 0.0280(11) -0.0044(9)
C85 0.0623(16) 0.0369(12) 0.0692(17) 0.0052(11) 0.0364(14) 0.0028(11)

loop_
_atom_type_symbol
_atom_type_description
_atom_type_scat_dispersion_real
_atom_type_scat_dispersion_imag
_atom_type_scat_source
C C 0.0033 0.0016 'International Tables Vol C Tables 4.2.6.8 and 6.1.1.4'
H H 0.0000 0.0000 'International Tables Vol C Tables 4.2.6.8 and 6.1.1.4'
N N 0.0061 0.0033 'International Tables Vol C Tables 4.2.6.8 and 6.1.1.4'
Nb Nb -2.0727 0.6215 'International Tables Vol C Tables 4.2.6.8 and 6.1.1.4'
P P 0.1023 0.0942 'International Tables Vol C Tables 4.2.6.8 and 6.1.1.4'
Si Si 0.0817 0.0704 'International Tables Vol C Tables 4.2.6.8 and 6.1.1.4'

loop_
_exptl_crystal_face_index_h
_exptl_crystal_face_index_k
_exptl_crystal_face_index_l
_exptl_crystal_face_perp_dist
_exptl_oxdiff_crystal_face_indexfrac_h
_exptl_oxdiff_crystal_face_indexfrac_k
_exptl_oxdiff_crystal_face_indexfrac_l
_exptl_oxdiff_crystal_face_x
_exptl_oxdiff_crystal_face_y
_exptl_oxdiff_crystal_face_z
-4 6 27 0.0457 -4.0041 5.9986 27.0053 0.1753 -0.9777 0.0939
-4 25 -2 0.1329 -4.0050 25.0089 -1.9970 0.4603 -0.0123 0.8995
20 14 -3 0.1323 20.0051 14.0040 -2.9955 1.0019 0.1965 -0.0613
-7 11 -22 0.1357 -7.0026 11.0071 -22.0033 -0.1047 0.6968 0.6867
-18 -15 -3 0.0987 -18.0038 -15.0036 -3.0055 -0.9950 0.0269 0.0219
5 -7 -27 0.0725 5.0046 -6.9990 -27.0053 -0.1656 0.9862 -0.1512
18 15 3 0.1397 18.0038 15.0036 3.0055 0.9950 -0.0269 -0.0219
14 -20 0 0.1585 14.0078 -20.0075 -0.0011 -0.0111 0.1325 -0.9890
4 -25 2 0.1329 4.0050 -25.0089 1.9970 -0.4603 0.0123 -0.8995
-14 20 0 0.1585 -14.0078 20.0075 0.0011 0.0111 -0.1325 0.9890
9 -13 20 0.1238 9.0037 -13.0076 20.0029 0.1117 -0.6102 -0.7866

loop_
_geom_angle_atom_site_label_1
_geom_angle_atom_site_label_2
_geom_angle_atom_site_label_3
_geom_angle
N1 Nb P 76.14(4)
N1 Nb N3 117.87(5)
N2 Nb P 79.01(4)
N2 Nb N1 115.35(5)
N2 Nb N3 112.73(5)
N3 Nb P 76.90(3)
N4 Nb P 177.23(4)
N4 Nb N1 101.10(5)
N4 Nb N2 102.09(5)
N4 Nb N3 104.86(5)
C1 P Nb 113.54(5)
C16 P Nb 111.63(5)
C16 P C1 105.33(7)
C16 P C31 107.48(7)
C31 P Nb 113.38(5)
C31 P C1 104.88(7)
N4 Si C46 110.12(6)
N4 Si C52 111.19(6)
N4 Si C58 111.55(6)
C52 Si C46 108.98(7)
C58 Si C46 107.51(7)
C58 Si C52 107.36(7)
C7 N1 Nb 119.54(9)
C8 N1 Nb 122.85(10)
C8 N1 C7 117.23(12)
C22 N2 Nb 117.24(9)
C23 N2 Nb 125.95(10)
C23 N2 C22 116.74(12)
C37 N3 Nb 117.66(9)
C38 N3 Nb 125.01(10)
C38 N3 C37 117.32(12)
Si N4 Nb 178.13(8)
C2 C1 P 124.65(12)
C2 C1 C6 120.03(14)
C6 C1 P 115.28(11)
C1 C2 H2 119.9
C3 C2 C1 120.11(16)
C3 C2 H2 119.9
C2 C3 H3 119.9
C4 C3 C2 120.14(16)
C4 C3 H3 119.9
C3 C4 H4 120.0
C3 C4 C5 120.01(16)
C5 C4 H4 120.0
C4 C5 H5 119.6
C4 C5 C6 120.83(16)
C6 C5 H5 119.6
C1 C6 C7 119.47(13)
C5 C6 C1 118.87(15)
C5 C6 C7 121.64(14)
N1 C7 C6 111.78(12)
N1 C7 H7A 109.3
N1 C7 H7B 109.3
C6 C7 H7A 109.3
C6 C7 H7B 109.3
H7A C7 H7B 107.9
N1 C8 C9 124.17(14)
C13 C8 N1 117.93(13)
C13 C8 C9 117.85(14)
C8 C9 H9 119.6
C10 C9 C8 120.89(16)
C10 C9 H9 119.6
C9 C10 C14 119.95(17)
C11 C10 C9 119.55(16)
C11 C10 C14 120.50(16)
C10 C11 H11 119.5
C12 C11 C10 120.94(15)
C12 C11 H11 119.5
C11 C12 C13 118.72(16)
C11 C12 C15 121.65(15)
C13 C12 C15 119.61(16)
C8 C13 H13 119.0
C12 C13 C8 121.95(15)
C12 C13 H13 119.0
C10 C14 H14A 109.5
C10 C14 H14B 109.5
C10 C14 H14C 109.5
H14A C14 H14B 109.5
H14A C14 H14C 109.5
H14B C14 H14C 109.5
C12 C15 H15A 109.5
C12 C15 H15B 109.5
C12 C15 H15C 109.5
H15A C15 H15B 109.5
H15A C15 H15C 109.5
H15B C15 H15C 109.5
C17 C16 P 123.74(12)
C17 C16 C21 120.26(14)
C21 C16 P 115.78(11)
C16 C17 H17 120.0
C18 C17 C16 120.01(16)
C18 C17 H17 120.0
C17 C18 H18 120.1
C19 C18 C17 119.77(16)
C19 C18 H18 120.1
C18 C19 H19 119.7
C18 C19 C20 120.61(15)
C20 C19 H19 119.7
C19 C20 H20 119.7
C19 C20 C21 120.54(16)
C21 C20 H20 119.7
C16 C21 C22 119.83(13)
C20 C21 C16 118.81(14)
C20 C21 C22 121.34(14)
N2 C22 C21 111.62(12)
N2 C22 H22A 109.3
N2 C22 H22B 109.3
C21 C22 H22A 109.3
C21 C22 H22B 109.3
H22A C22 H22B 108.0
C24 C23 N2 118.25(13)
C28 C23 N2 123.91(13)
C28 C23 C24 117.84(14)
C23 C24 H24 119.3
C25 C24 C23 121.47(14)
C25 C24 H24 119.3
C24 C25 C26 119.19(14)
C24 C25 C29 120.44(15)
C26 C25 C29 120.37(15)
C25 C26 H26 119.6
C27 C26 C25 120.81(14)
C27 C26 H26 119.6
C26 C27 C28 119.10(14)
C26 C27 C30 120.16(14)
C28 C27 C30 120.74(15)
C23 C28 H28 119.2
C27 C28 C23 121.54(14)
C27 C28 H28 119.2
C25 C29 H29A 109.5
C25 C29 H29B 109.5
C25 C29 H29C 109.5
H29A C29 H29B 109.5
H29A C29 H29C 109.5
H29B C29 H29C 109.5
C27 C30 H30A 109.5
C27 C30 H30B 109.5
C27 C30 H30C 109.5
H30A C30 H30B 109.5
H30A C30 H30C 109.5
H30B C30 H30C 109.5
C32 C31 P 123.34(12)
C32 C31 C36 120.54(14)
C36 C31 P 116.08(11)
C31 C32 H32 120.0
C33 C32 C31 120.01(15)
C33 C32 H32 120.0
C32 C33 H33 120.2
C34 C33 C32 119.67(15)
C34 C33 H33 120.2
C33 C34 H34 119.8
C33 C34 C35 120.44(15)
C35 C34 H34 119.8
C34 C35 H35 119.6
C36 C35 C34 120.85(15)
C36 C35 H35 119.6
C31 C36 C37 120.09(13)
C35 C36 C31 118.39(14)
C35 C36 C37 121.51(13)
N3 C37 C36 113.97(12)
N3 C37 H37A 108.8
N3 C37 H37B 108.8
C36 C37 H37A 108.8
C36 C37 H37B 108.8
H37A C37 H37B 107.7
N3 C38 C43 118.56(13)
C39 C38 N3 123.71(13)
C39 C38 C43 117.72(14)
C38 C39 H39 119.4
C40 C39 C38 121.26(14)
C40 C39 H39 119.4
C39 C40 C44 120.01(15)
C41 C40 C39 119.51(14)
C41 C40 C44 120.48(15)
C40 C41 H41 119.6
C40 C41 C42 120.79(14)
C42 C41 H41 119.6
C41 C42 C45 120.52(14)
C43 C42 C41 119.07(14)
C43 C42 C45 120.41(14)
C38 C43 H43 119.2
C42 C43 C38 121.62(14)
C42 C43 H43 119.2
C40 C44 H44A 109.5
C40 C44 H44B 109.5
C40 C44 H44C 109.5
H44A C44 H44B 109.5
H44A C44 H44C 109.5
H44B C44 H44C 109.5
C42 C45 H45A 109.5
C42 C45 H45B 109.5
C42 C45 H45C 109.5
H45A C45 H45B 109.5
H45A C45 H45C 109.5
H45B C45 H45C 109.5
C47 C46 Si 120.97(12)
C51 C46 Si 121.44(12)
C51 C46 C47 117.53(14)
C46 C47 H47 119.3
C48 C47 C46 121.37(15)
C48 C47 H47 119.3
C47 C48 H48 120.0
C49 C48 C47 120.02(16)
C49 C48 H48 120.0
C48 C49 H49 120.1
C48 C49 C50 119.85(16)
C50 C49 H49 120.1
C49 C50 H50 119.9
C49 C50 C51 120.12(16)
C51 C50 H50 119.9
C46 C51 H51 119.4
C50 C51 C46 121.11(15)
C50 C51 H51 119.4
C53 C52 Si 121.08(12)
C57 C52 Si 120.99(12)
C57 C52 C53 117.71(15)
C52 C53 H53 119.4
C54 C53 C52 121.20(16)
C54 C53 H53 119.4
C53 C54 H54 120.1
C55 C54 C53 119.77(17)
C55 C54 H54 120.1
C54 C55 H55 120.0
C56 C55 C54 120.06(16)
C56 C55 H55 120.0
C55 C56 H56 120.0
C55 C56 C57 120.01(17)
C57 C56 H56 120.0
C52 C57 H57 119.4
C56 C57 C52 121.25(16)
C56 C57 H57 119.4
C59 C58 Si 121.59(12)
C63 C58 Si 120.82(12)
C63 C58 C59 117.31(14)
C58 C59 H59 119.3
C60 C59 C58 121.38(15)
C60 C59 H59 119.3
C59 C60 H60 119.9
C61 C60 C59 120.13(16)
C61 C60 H60 119.9
C60 C61 H61 120.3
C62 C61 C60 119.49(15)
C62 C61 H61 120.3
C61 C62 H62 119.9
C61 C62 C63 120.25(15)
C63 C62 H62 119.9
C58 C63 H63 119.3
C62 C63 C58 121.42(15)
C62 C63 H63 119.3
H81A C81 H81B 109.5
H81A C81 H81C 109.5
H81B C81 H81C 109.5
C82 C81 H81A 109.5
C82 C81 H81B 109.5
C82 C81 H81C 109.5
C81 C82 H82A 108.7
C81 C82 H82B 108.7
H82A C82 H82B 107.6
C83 C82 C81 114.4(2)
C83 C82 H82A 108.7
C83 C82 H82B 108.7
C82 C83 H83A 108.6
C82 C83 H83B 108.6
C82 C83 C84 114.5(2)
H83A C83 H83B 107.6
C84 C83 H83A 108.6
C84 C83 H83B 108.6
C83 C84 H84A 109.2
C83 C84 H84B 109.2
H84A C84 H84B 107.9
C85 C84 C83 112.1(2)
C85 C84 H84A 109.2
C85 C84 H84B 109.2
C84 C85 H85A 109.5
C84 C85 H85B 109.5
C84 C85 H85C 109.5
H85A C85 H85B 109.5
H85A C85 H85C 109.5
H85B C85 H85C 109.5

loop_
_geom_bond_atom_site_label_1
_geom_bond_atom_site_label_2
_geom_bond_distance
Nb P 2.8727(4)
Nb N1 2.0571(13)
Nb N2 2.0428(12)
Nb N3 2.0621(12)
Nb N4 1.7924(12)
P C1 1.8192(15)
P C16 1.8130(15)
P C31 1.8152(15)
Si N4 1.7279(13)
Si C46 1.8814(16)
Si C52 1.8789(16)
Si C58 1.8787(15)
N1 C7 1.4803(19)
N1 C8 1.4071(19)
N2 C22 1.4827(18)
N2 C23 1.4152(19)
N3 C37 1.4802(18)
N3 C38 1.4109(19)
C1 C2 1.395(2)
C1 C6 1.407(2)
C2 H2 0.9500
C2 C3 1.390(2)
C3 H3 0.9500
C3 C4 1.384(3)
C4 H4 0.9500
C4 C5 1.391(3)
C5 H5 0.9500
C5 C6 1.393(2)
C6 C7 1.518(2)
C7 H7A 0.9900
C7 H7B 0.9900
C8 C9 1.408(2)
C8 C13 1.400(2)
C9 H9 0.9500
C9 C10 1.396(2)
C10 C11 1.394(3)
C10 C14 1.510(2)
C11 H11 0.9500
C11 C12 1.393(3)
C12 C13 1.396(2)
C12 C15 1.504(3)
C13 H13 0.9500
C14 H14A 0.9800
C14 H14B 0.9800
C14 H14C 0.9800
C15 H15A 0.9800
C15 H15B 0.9800
C15 H15C 0.9800
C16 C17 1.396(2)
C16 C21 1.408(2)
C17 H17 0.9500
C17 C18 1.396(2)
C18 H18 0.9500
C18 C19 1.383(3)
C19 H19 0.9500
C19 C20 1.391(2)
C20 H20 0.9500
C20 C21 1.395(2)
C21 C22 1.517(2)
C22 H22A 0.9900
C22 H22B 0.9900
C23 C24 1.404(2)
C23 C28 1.400(2)
C24 H24 0.9500
C24 C25 1.392(2)
C25 C26 1.396(2)
C25 C29 1.510(2)
C26 H26 0.9500
C26 C27 1.391(2)
C27 C28 1.398(2)
C27 C30 1.511(2)
C28 H28 0.9500
C29 H29A 0.9800
C29 H29B 0.9800
C29 H29C 0.9800
C30 H30A 0.9800
C30 H30B 0.9800
C30 H30C 0.9800
C31 C32 1.398(2)
C31 C36 1.408(2)
C32 H32 0.9500
C32 C33 1.391(2)
C33 H33 0.9500
C33 C34 1.385(2)
C34 H34 0.9500
C34 C35 1.394(2)
C35 H35 0.9500
C35 C36 1.391(2)
C36 C37 1.527(2)
C37 H37A 0.9900
C37 H37B 0.9900
C38 C39 1.404(2)
C38 C43 1.411(2)
C39 H39 0.9500
C39 C40 1.398(2)
C40 C41 1.388(2)
C40 C44 1.513(2)
C41 H41 0.9500
C41 C42 1.401(2)
C42 C43 1.390(2)
C42 C45 1.510(2)
C43 H43 0.9500
C44 H44A 0.9800
C44 H44B 0.9800
C44 H44C 0.9800
C45 H45A 0.9800
C45 H45B 0.9800
C45 H45C 0.9800
C46 C47 1.403(2)
C46 C51 1.402(2)
C47 H47 0.9500
C47 C48 1.397(2)
C48 H48 0.9500
C48 C49 1.381(3)
C49 H49 0.9500
C49 C50 1.390(3)
C50 H50 0.9500
C50 C51 1.397(2)
C51 H51 0.9500
C52 C53 1.407(2)
C52 C57 1.397(2)
C53 H53 0.9500
C53 C54 1.394(2)
C54 H54 0.9500
C54 C55 1.388(3)
C55 H55 0.9500
C55 C56 1.387(3)
C56 H56 0.9500
C56 C57 1.393(2)
C57 H57 0.9500
C58 C59 1.399(2)
C58 C63 1.396(2)
C59 H59 0.9500
C59 C60 1.391(2)
C60 H60 0.9500
C60 C61 1.387(2)
C61 H61 0.9500
C61 C62 1.380(2)
C62 H62 0.9500
C62 C63 1.392(2)
C63 H63 0.9500
C81 H81A 0.9800
C81 H81B 0.9800
C81 H81C 0.9800
C81 C82 1.525(3)
C82 H82A 0.9900
C82 H82B 0.9900
C82 C83 1.508(3)
C83 H83A 0.9900
C83 H83B 0.9900
C83 C84 1.518(3)
C84 H84A 0.9900
C84 H84B 0.9900
C84 C85 1.514(3)
C85 H85A 0.9800
C85 H85B 0.9800
C85 H85C 0.9800

loop_
_geom_torsion_atom_site_label_1
_geom_torsion_atom_site_label_2
_geom_torsion_atom_site_label_3
_geom_torsion_atom_site_label_4
_geom_torsion
Nb P C1 C2 -144.79(12)
Nb P C1 C6 32.89(13)
Nb P C16 C17 -143.18(12)
Nb P C16 C21 31.41(12)
Nb P C31 C32 -149.60(12)
Nb P C31 C36 32.84(13)
Nb N1 C7 C6 102.77(13)
Nb N1 C8 C9 147.35(12)
Nb N1 C8 C13 -30.08(18)
Nb N2 C22 C21 100.66(12)
Nb N2 C23 C24 -26.96(19)
Nb N2 C23 C28 152.22(12)
Nb N3 C37 C36 102.35(12)
Nb N3 C38 C39 175.12(11)
Nb N3 C38 C43 -5.87(18)
P C1 C2 C3 177.94(12)
P C1 C6 C5 -178.17(12)
P C1 C6 C7 0.67(18)
P C16 C17 C18 174.56(13)
P C16 C21 C20 -174.97(11)
P C16 C21 C22 3.59(18)
P C31 C32 C33 -175.49(13)
P C31 C36 C35 174.16(12)
P C31 C36 C37 -4.91(18)
Si C46 C47 C48 -176.89(12)
Si C46 C51 C50 176.75(13)
Si C52 C53 C54 174.35(13)
Si C52 C57 C56 -174.58(14)
Si C58 C59 C60 173.13(15)
Si C58 C63 C62 -172.62(13)
N1 C8 C9 C10 -174.21(14)
N1 C8 C13 C12 174.10(13)
N2 C23 C24 C25 176.82(14)
N2 C23 C28 C27 -178.01(14)
N3 C38 C39 C40 178.59(14)
N3 C38 C43 C42 179.95(13)
N4 Si C46 C47 -136.02(12)
N4 Si C46 C51 46.91(15)
N4 Si C52 C53 51.72(14)
N4 Si C52 C57 -133.81(13)
N4 Si C58 C59 47.36(15)
N4 Si C58 C63 -138.96(13)
C1 P C16 C17 -19.53(15)
C1 P C16 C21 155.06(11)
C1 P C31 C32 85.99(14)
C1 P C31 C36 -91.57(12)
C1 C2 C3 C4 -0.4(3)
C1 C6 C7 N1 -70.74(18)
C2 C1 C6 C5 -0.4(2)
C2 C1 C6 C7 178.47(14)
C2 C3 C4 C5 0.5(3)
C3 C4 C5 C6 -0.5(3)
C4 C5 C6 C1 0.5(2)
C4 C5 C6 C7 -178.36(15)
C5 C6 C7 N1 108.06(16)
C6 C1 C2 C3 0.4(2)
C7 N1 C8 C9 -25.5(2)
C7 N1 C8 C13 157.02(13)
C8 N1 C7 C6 -84.08(16)
C8 C9 C10 C11 -0.8(2)
C8 C9 C10 C14 178.83(15)
C9 C8 C13 C12 -3.5(2)
C9 C10 C11 C12 -1.5(2)
C10 C11 C12 C13 1.2(2)
C10 C11 C12 C15 -176.67(15)
C11 C12 C13 C8 1.3(2)
C13 C8 C9 C10 3.2(2)
C14 C10 C11 C12 178.88(15)
C15 C12 C13 C8 179.27(14)
C16 P C1 C2 92.78(14)
C16 P C1 C6 -89.54(12)
C16 P C31 C32 -25.75(15)
C16 P C31 C36 156.69(11)
C16 C17 C18 C19 -0.2(3)
C16 C21 C22 N2 -75.59(16)
C17 C16 C21 C20 -0.2(2)
C17 C16 C21 C22 178.38(13)
C17 C18 C19 C20 0.2(3)
C18 C19 C20 C21 -0.2(2)
C19 C20 C21 C16 0.2(2)
C19 C20 C21 C22 -178.36(14)
C20 C21 C22 N2 102.93(16)
C21 C16 C17 C18 0.2(2)
C22 N2 C23 C24 156.23(13)
C22 N2 C23 C28 -24.6(2)
C23 N2 C22 C21 -82.24(15)
C23 C24 C25 C26 1.9(2)
C23 C24 C25 C29 -178.81(15)
C24 C23 C28 C27 1.2(2)
C24 C25 C26 C27 0.0(2)
C25 C26 C27 C28 -1.2(2)
C25 C26 C27 C30 178.79(15)
C26 C27 C28 C23 0.6(2)
C28 C23 C24 C25 -2.4(2)
C29 C25 C26 C27 -179.36(16)
C30 C27 C28 C23 -179.38(15)
C31 P C1 C2 -20.49(15)
C31 P C1 C6 157.19(11)
C31 P C16 C17 91.91(14)
C31 P C16 C21 -93.50(12)
C31 C32 C33 C34 0.6(3)
C31 C36 C37 N3 -64.86(18)
C32 C31 C36 C35 -3.5(2)
C32 C31 C36 C37 177.46(14)
C32 C33 C34 C35 -1.6(3)
C33 C34 C35 C36 0.0(3)
C34 C35 C36 C31 2.5(2)
C34 C35 C36 C37 -178.47(15)
C35 C36 C37 N3 116.11(16)
C36 C31 C32 C33 2.0(2)
C37 N3 C38 C39 -3.7(2)
C37 N3 C38 C43 175.33(12)
C38 N3 C37 C36 -78.76(16)
C38 C39 C40 C41 0.9(2)
C38 C39 C40 C44 -178.74(14)
C39 C38 C43 C42 -1.0(2)
C39 C40 C41 C42 0.0(2)
C40 C41 C42 C43 -1.4(2)
C40 C41 C42 C45 178.14(15)
C41 C42 C43 C38 1.9(2)
C43 C38 C39 C40 -0.4(2)
C44 C40 C41 C42 179.66(14)
C45 C42 C43 C38 -177.65(14)
C46 Si C52 C53 173.29(12)
C46 Si C52 C57 -12.24(15)
C46 Si C58 C59 -73.47(15)
C46 Si C58 C63 100.22(13)
C46 C47 C48 C49 0.2(2)
C47 C46 C51 C50 -0.4(2)
C47 C48 C49 C50 -0.6(3)
C48 C49 C50 C51 0.4(3)
C49 C50 C51 C46 0.1(3)
C51 C46 C47 C48 0.3(2)
C52 Si C46 C47 101.76(13)
C52 Si C46 C51 -75.31(14)
C52 Si C58 C59 169.41(14)
C52 Si C58 C63 -16.91(15)
C52 C53 C54 C55 0.5(3)
C53 C52 C57 C56 0.1(2)
C53 C54 C55 C56 -0.4(3)
C54 C55 C56 C57 0.2(3)
C55 C56 C57 C52 0.0(3)
C57 C52 C53 C54 -0.3(2)
C58 Si C46 C47 -14.30(15)
C58 Si C46 C51 168.63(13)
C58 Si C52 C53 -70.56(14)
C58 Si C52 C57 103.91(13)
C58 C59 C60 C61 -0.3(3)
C59 C58 C63 C62 1.3(2)
C59 C60 C61 C62 0.8(3)
C60 C61 C62 C63 -0.3(3)
C61 C62 C63 C58 -0.8(3)
C63 C58 C59 C60 -0.8(3)
C81 C82 C83 C84 60.4(3)
C82 C83 C84 C85 -175.0(2)
